data_7004817
loop_
_publ_author_name
'Pfirrmann, Stefan'
'Limberg, Christian'
'Ziemer, Burkhard'

_publ_section_title
;
 A low-coordinate nickel(ii) hydride complex and its reactivity
;
_journal_issue 47
_journal_name_full 'Dalton Transactions'
_journal_page_first 6689
_journal_page_last 6691
_journal_paper_doi 10.1039/b816136b
_journal_year 2008
_chemical_formula_moiety 'C32 H46 N3 Ni'
_chemical_formula_sum 'C32 H46 N3 Ni'
_chemical_formula_weight 531.43
_chemical_name_common
;
(N,N'-Bis(2,6-di-isopropylphenyl)-pentan-2,4-di-iminato -
N,N')-(propionitrile-N)-nickel(i)
;
_chemical_name_systematic
;
(N,N'-Bis(2,6-di-isopropylphenyl)-pentan-2,4-di-iminato
-N,N')-(propionitrile-N)-nickel(I)
;
_space_group_IT_number 2
_symmetry_cell_setting triclinic
_symmetry_space_group_name_Hall '-P 1'
_symmetry_space_group_name_H-M 'P -1'
_atom_sites_solution_hydrogens geom
_atom_sites_solution_primary direct
_atom_sites_solution_secondary difmap
_audit_creation_method SHELXL-97
_cell_angle_alpha 87.59(2)
_cell_angle_beta 80.83(3)
_cell_angle_gamma 73.63(3)
_cell_formula_units_Z 2
_cell_length_a 8.812(2)
_cell_length_b 9.1249(16)
_cell_length_c 19.980(4)
_cell_measurement_reflns_used 2000
_cell_measurement_temperature 180(2)
_cell_measurement_theta_max 25
_cell_measurement_theta_min 5
_cell_volume 1521.7(6)
_computing_cell_refinement 'IPDS2.87 (Stoe & Cie, 1997)'
_computing_data_collection 'IPDS2.87 (Stoe & Cie, 1997)'
_computing_data_reduction 'IPDS2.87 (Stoe & Cie, 1997)'
_computing_molecular_graphics 'DIAMOND (Brandenburg, 1999)'
_computing_publication_material 'SHELXL97 (Sheldrick, 1997)'
_computing_structure_refinement 'SHELXL97 (Sheldrick, 1997)'
_computing_structure_solution 'SHELXS97 (Sheldrick, 1990)'
_diffrn_ambient_temperature 180(2)
_diffrn_detector_area_resol_mean 6.667
_diffrn_measured_fraction_theta_full 0.942
_diffrn_measured_fraction_theta_max 0.942
_diffrn_measurement_device 'Stoe IPDS diffractometer'
_diffrn_measurement_method '\f-oscill.,\f-incr.=1.2\%,220 exposures'
_diffrn_radiation_monochromator 'planar graphite'
_diffrn_radiation_source 'fine-focus sealed X-ray tube'
_diffrn_radiation_type MoK\a
_diffrn_radiation_wavelength 0.71073
_diffrn_reflns_av_R_equivalents 0.0601
_diffrn_reflns_av_sigmaI/netI 0.0533
_diffrn_reflns_limit_h_max 10
_diffrn_reflns_limit_h_min -10
_diffrn_reflns_limit_k_max 10
_diffrn_reflns_limit_k_min -10
_diffrn_reflns_limit_l_max 23
_diffrn_reflns_limit_l_min -23
_diffrn_reflns_number 15879
_diffrn_reflns_theta_full 25.25
_diffrn_reflns_theta_max 25.25
_diffrn_reflns_theta_min 2.50
_diffrn_standards_decay_% 0
_diffrn_standards_interval_count 0
_diffrn_standards_interval_time 0
_diffrn_standards_number 0
_exptl_absorpt_coefficient_mu 0.661
_exptl_absorpt_correction_T_max 0.9491
_exptl_absorpt_correction_T_min 0.9017
_exptl_absorpt_correction_type refdelf
_exptl_absorpt_process_details
;
The correction was carried out by ABSCOR (Stoe, 1997), a modification of
DIFABS (Walker, N. & Stuart, D. (1983). Acta Cryst. A39, 158-166.
In contrary to DIFABS, ABSCOR loads F^2^ values instead of F ones.
;
_exptl_crystal_colour yellow
_exptl_crystal_density_diffrn 1.160
_exptl_crystal_density_method none
_exptl_crystal_description plate
_exptl_crystal_F_000 574
_exptl_crystal_size_max 0.16
_exptl_crystal_size_mid 0.12
_exptl_crystal_size_min 0.08
_refine_diff_density_max 0.710
_refine_diff_density_min -1.149
_refine_diff_density_rms 0.078
_refine_ls_extinction_method none
_refine_ls_goodness_of_fit_ref 0.985
_refine_ls_hydrogen_treatment constr
_refine_ls_matrix_type full
_refine_ls_number_parameters 336
_refine_ls_number_reflns 5185
_refine_ls_number_restraints 1
_refine_ls_restrained_S_all 0.988
_refine_ls_R_factor_all 0.0622
_refine_ls_R_factor_gt 0.0534
_refine_ls_shift/su_max 0.001
_refine_ls_shift/su_mean 0.000
_refine_ls_structure_factor_coef Fsqd
_refine_ls_weighting_details 'calc w=1/[\s^2^(Fo^2^)+(0.1037P)^2^] where P=(Fo^2^+2Fc^2^)/3'
_refine_ls_weighting_scheme calc
_refine_ls_wR_factor_gt 0.1328
_refine_ls_wR_factor_ref 0.1376
_reflns_number_gt 4278
_reflns_number_total 5185
_reflns_threshold_expression I>2sigma(I)
_cod_data_source_file b816136b.txt
_cod_data_source_block pfirr19
_cod_original_cell_volume 1521.7(5)
_cod_database_code 7004817

loop_
_symmetry_equiv_pos_as_xyz
'x, y, z'
'-x, -y, -z'

loop_
_atom_site_label
_atom_site_type_symbol
_atom_site_fract_x
_atom_site_fract_y
_atom_site_fract_z
_atom_site_U_iso_or_equiv
_atom_site_adp_type
_atom_site_occupancy
_atom_site_symmetry_multiplicity
_atom_site_calc_flag
_atom_site_refinement_flags
_atom_site_disorder_assembly
_atom_site_disorder_group
C1 C 0.2803(3) 0.5677(3) 0.70743(13) 0.0341(6) Uani 1 1 d . . .
C2 C 0.2804(3) 0.5513(3) 0.77771(13) 0.0363(6) Uani 1 1 d . . .
H2 H 0.3586 0.5858 0.7950 0.044 Uiso 1 1 calc R . .
C3 C 0.1805(3) 0.4907(3) 0.82545(13) 0.0357(6) Uani 1 1 d . . .
C4 C 0.3962(4) 0.6440(4) 0.66738(15) 0.0456(7) Uani 1 1 d . . .
H4A H 0.4606 0.5770 0.6300 0.055 Uiso 1 1 calc R . .
H4B H 0.4668 0.6641 0.6970 0.055 Uiso 1 1 calc R . .
H4C H 0.3369 0.7407 0.6490 0.055 Uiso 1 1 calc R . .
C5 C 0.2045(4) 0.4924(5) 0.89887(15) 0.0541(9) Uani 1 1 d . . .
H5A H 0.1080 0.5584 0.9254 0.065 Uiso 1 1 calc R . .
H5B H 0.2960 0.5317 0.9016 0.065 Uiso 1 1 calc R . .
H5C H 0.2250 0.3884 0.9170 0.065 Uiso 1 1 calc R . .
C6 C 0.1803(3) 0.5445(3) 0.60426(12) 0.0311(5) Uani 1 1 d . . .
C7 C 0.2756(3) 0.4313(3) 0.55713(13) 0.0342(6) Uani 1 1 d . . .
C8 C 0.2598(4) 0.4546(4) 0.48898(13) 0.0409(7) Uani 1 1 d . . .
H8 H 0.3233 0.3801 0.4565 0.049 Uiso 1 1 calc R . .
C9 C 0.1532(4) 0.5844(4) 0.46728(13) 0.0440(7) Uani 1 1 d . . .
H9 H 0.1428 0.5969 0.4206 0.053 Uiso 1 1 calc R . .
C10 C 0.0628(4) 0.6950(4) 0.51363(14) 0.0409(7) Uani 1 1 d . . .
H10 H -0.0082 0.7843 0.4983 0.049 Uiso 1 1 calc R . .
C11 C 0.0733(3) 0.6782(3) 0.58298(13) 0.0343(6) Uani 1 1 d . . .
C12 C 0.3893(4) 0.2860(4) 0.58047(15) 0.0429(7) Uani 1 1 d . . .
H12 H 0.4284 0.3126 0.6214 0.051 Uiso 1 1 calc R . .
C13 C 0.3025(5) 0.1661(4) 0.6013(2) 0.0596(9) Uani 1 1 d . . .
H13A H 0.3757 0.0767 0.6192 0.072 Uiso 1 1 calc R . .
H13B H 0.2649 0.1358 0.5619 0.072 Uiso 1 1 calc R . .
H13C H 0.2107 0.2080 0.6365 0.072 Uiso 1 1 calc R . .
C14 C 0.5364(4) 0.2192(4) 0.5272(2) 0.0565(9) Uani 1 1 d . . .
H14A H 0.6132 0.1373 0.5476 0.068 Uiso 1 1 calc R . .
H14B H 0.5867 0.2997 0.5107 0.068 Uiso 1 1 calc R . .
H14C H 0.5033 0.1780 0.4892 0.068 Uiso 1 1 calc R . .
C15 C -0.0290(4) 0.8015(4) 0.63314(15) 0.0414(7) Uani 1 1 d . . .
H15 H 0.0105 0.7785 0.6777 0.050 Uiso 1 1 calc R . .
C16 C -0.2044(4) 0.7991(5) 0.6435(2) 0.0590(9) Uani 1 1 d . . .
H16A H -0.2678 0.8774 0.6767 0.071 Uiso 1 1 calc R . .
H16B H -0.2119 0.6984 0.6601 0.071 Uiso 1 1 calc R . .
H16C H -0.2455 0.8198 0.6003 0.071 Uiso 1 1 calc R . .
C17 C -0.0157(5) 0.9603(4) 0.6111(2) 0.0640(10) Uani 1 1 d . . .
H17A H -0.0609 0.9886 0.5691 0.077 Uiso 1 1 calc R . .
H17B H 0.0972 0.9596 0.6034 0.077 Uiso 1 1 calc R . .
H17C H -0.0748 1.0346 0.6467 0.077 Uiso 1 1 calc R . .
C18 C -0.0370(3) 0.3825(3) 0.86133(12) 0.0348(6) Uani 1 1 d . . .
C19 C -0.1794(3) 0.4897(3) 0.89027(13) 0.0365(6) Uani 1 1 d . . .
C20 C -0.2879(4) 0.4369(4) 0.93697(14) 0.0456(7) Uani 1 1 d . . .
H20 H -0.3850 0.5070 0.9568 0.055 Uiso 1 1 calc R . .
C21 C -0.2565(4) 0.2846(4) 0.95483(16) 0.0537(8) Uani 1 1 d . . .
H21 H -0.3316 0.2509 0.9867 0.064 Uiso 1 1 calc R . .
C22 C -0.1150(5) 0.1808(4) 0.92617(15) 0.0508(8) Uani 1 1 d . . .
H22 H -0.0936 0.0764 0.9390 0.061 Uiso 1 1 calc R . .
C23 C -0.0040(4) 0.2278(4) 0.87891(13) 0.0423(7) Uani 1 1 d . . .
C24 C -0.2206(4) 0.6567(4) 0.87060(14) 0.0432(7) Uani 1 1 d . . .
H24 H -0.1259 0.6735 0.8397 0.052 Uiso 1 1 calc R . .
C25 C -0.3619(5) 0.6963(4) 0.8310(2) 0.0618(10) Uani 1 1 d . . .
H25A H -0.3805 0.8018 0.8149 0.074 Uiso 1 1 calc R . .
H25B H -0.4580 0.6853 0.8606 0.074 Uiso 1 1 calc R . .
H25C H -0.3376 0.6270 0.7921 0.074 Uiso 1 1 calc R . .
C26 C -0.2551(5) 0.7641(5) 0.93144(18) 0.0604(9) Uani 1 1 d . . .
H26A H -0.2767 0.8701 0.9156 0.072 Uiso 1 1 calc R . .
H26B H -0.1621 0.7397 0.9552 0.072 Uiso 1 1 calc R . .
H26C H -0.3486 0.7513 0.9624 0.072 Uiso 1 1 calc R . .
C27 C 0.1481(5) 0.1103(4) 0.84733(16) 0.0561(9) Uani 1 1 d . . .
H27 H 0.2194 0.1673 0.8209 0.067 Uiso 1 1 calc R . .
C28 C 0.1144(8) 0.0056(6) 0.7986(3) 0.102(2) Uani 1 1 d . . .
H28A H 0.2156 -0.0635 0.7772 0.122 Uiso 1 1 calc R . .
H28B H 0.0587 0.0666 0.7637 0.122 Uiso 1 1 calc R . .
H28C H 0.0472 -0.0543 0.8233 0.122 Uiso 1 1 calc R . .
C29 C 0.2381(7) 0.0179(7) 0.9011(2) 0.0929(18) Uani 1 1 d . . .
H29A H 0.3337 -0.0579 0.8791 0.112 Uiso 1 1 calc R . .
H29B H 0.1686 -0.0343 0.9298 0.112 Uiso 1 1 calc R . .
H29C H 0.2700 0.0864 0.9291 0.112 Uiso 1 1 calc R . .
C30 C -0.2540(4) 0.2968(4) 0.73261(17) 0.0462(7) Uani 1 1 d . . .
C31 C -0.3860(4) 0.2286(5) 0.7424(3) 0.0671(11) Uani 1 1 d D . .
H31A H -0.4879 0.3106 0.7444 0.081 Uiso 1 1 calc R . .
H31B H -0.3764 0.1628 0.7029 0.081 Uiso 1 1 calc R . .
C32 C -0.3905(9) 0.1400(10) 0.8023(4) 0.130(3) Uani 1 1 d D . .
H32A H -0.4811 0.0962 0.8064 0.156 Uiso 1 1 calc R . .
H32B H -0.4029 0.2051 0.8417 0.156 Uiso 1 1 calc R . .
H32C H -0.2906 0.0575 0.8002 0.156 Uiso 1 1 calc R . .
N1 N 0.1820(3) 0.5182(3) 0.67573(10) 0.0309(5) Uani 1 1 d . . .
N2 N 0.0679(3) 0.4332(3) 0.80915(10) 0.0315(5) Uani 1 1 d . . .
N3 N -0.1483(3) 0.3492(3) 0.72548(11) 0.0407(6) Uani 1 1 d . . .
Ni1 Ni 0.02463(4) 0.43047(4) 0.717676(15) 0.03245(14) Uani 1 1 d . . .

loop_
_atom_site_aniso_label
_atom_site_aniso_U_11
_atom_site_aniso_U_22
_atom_site_aniso_U_33
_atom_site_aniso_U_23
_atom_site_aniso_U_13
_atom_site_aniso_U_12
C1 0.0342(13) 0.0327(15) 0.0331(12) -0.0008(10) -0.0037(10) -0.0060(11)
C2 0.0347(14) 0.0433(17) 0.0347(12) -0.0021(11) -0.0090(10) -0.0149(12)
C3 0.0370(14) 0.0370(16) 0.0310(12) 0.0007(10) -0.0059(10) -0.0067(12)
C4 0.0468(17) 0.057(2) 0.0396(14) 0.0012(13) -0.0061(12) -0.0261(15)
C5 0.0563(19) 0.078(3) 0.0340(14) 0.0060(14) -0.0145(13) -0.0251(18)
C6 0.0366(13) 0.0320(15) 0.0278(11) 0.0010(10) -0.0040(10) -0.0154(11)
C7 0.0331(13) 0.0375(17) 0.0345(12) -0.0042(10) 0.0003(10) -0.0166(11)
C8 0.0420(15) 0.053(2) 0.0319(12) -0.0086(12) 0.0026(11) -0.0229(14)
C9 0.0515(17) 0.060(2) 0.0288(12) 0.0065(12) -0.0087(11) -0.0289(15)
C10 0.0464(16) 0.0439(18) 0.0380(14) 0.0106(12) -0.0109(12) -0.0205(13)
C11 0.0382(14) 0.0333(16) 0.0347(12) 0.0038(10) -0.0057(10) -0.0158(12)
C12 0.0438(16) 0.0386(18) 0.0441(14) -0.0072(12) -0.0055(12) -0.0079(13)
C13 0.053(2) 0.042(2) 0.072(2) 0.0037(15) 0.0097(16) -0.0049(16)
C14 0.0425(17) 0.047(2) 0.075(2) -0.0114(16) 0.0035(15) -0.0101(15)
C15 0.0464(16) 0.0319(17) 0.0453(14) -0.0001(11) -0.0081(12) -0.0097(13)
C16 0.0506(19) 0.047(2) 0.076(2) -0.0128(17) 0.0092(16) -0.0160(16)
C17 0.065(2) 0.037(2) 0.089(3) -0.0048(17) -0.002(2) -0.0178(18)
C18 0.0384(14) 0.0375(16) 0.0260(11) 0.0007(10) -0.0018(10) -0.0087(12)
C19 0.0377(14) 0.0379(16) 0.0311(11) -0.0006(10) -0.0032(10) -0.0069(12)
C20 0.0435(16) 0.047(2) 0.0398(14) 0.0003(12) 0.0063(12) -0.0100(14)
C21 0.058(2) 0.056(2) 0.0457(16) 0.0059(14) 0.0086(14) -0.0220(17)
C22 0.065(2) 0.0379(19) 0.0441(15) 0.0058(12) 0.0033(14) -0.0126(16)
C23 0.0529(17) 0.0355(17) 0.0323(12) 0.0044(11) -0.0012(12) -0.0058(14)
C24 0.0414(15) 0.0395(18) 0.0401(14) 0.0000(12) 0.0002(11) -0.0012(13)
C25 0.064(2) 0.048(2) 0.065(2) -0.0012(16) -0.0204(17) 0.0052(18)
C26 0.078(3) 0.045(2) 0.0565(19) -0.0053(15) -0.0069(17) -0.0164(18)
C27 0.067(2) 0.0363(19) 0.0477(16) 0.0050(13) 0.0106(15) 0.0020(16)
C28 0.119(5) 0.069(3) 0.089(3) -0.033(3) -0.011(3) 0.019(3)
C29 0.083(3) 0.091(4) 0.068(2) 0.004(2) -0.006(2) 0.031(3)
C30 0.0417(16) 0.0373(18) 0.0593(17) -0.0056(13) -0.0046(13) -0.0115(14)
C31 0.0381(18) 0.046(2) 0.115(3) -0.009(2) -0.0062(19) -0.0103(16)
C32 0.106(5) 0.159(8) 0.149(6) 0.059(5) -0.042(4) -0.073(5)
N1 0.0339(11) 0.0317(13) 0.0273(10) -0.0014(8) -0.0054(8) -0.0089(9)
N2 0.0333(11) 0.0297(12) 0.0293(10) 0.0022(8) -0.0017(8) -0.0072(9)
N3 0.0470(14) 0.0394(15) 0.0349(11) -0.0017(9) -0.0057(10) -0.0110(11)
Ni1 0.0373(2) 0.0348(2) 0.02662(18) 0.00067(12) -0.00333(12) -0.01321(15)

loop_
_atom_type_symbol
_atom_type_description
_atom_type_scat_dispersion_real
_atom_type_scat_dispersion_imag
_atom_type_scat_source
C C 0.0033 0.0016 'International Tables Vol C Tables 4.2.6.8 and 6.1.1.4'
H H 0.0000 0.0000 'International Tables Vol C Tables 4.2.6.8 and 6.1.1.4'
N N 0.0061 0.0033 'International Tables Vol C Tables 4.2.6.8 and 6.1.1.4'
Ni Ni 0.3393 1.1124 'International Tables Vol C Tables 4.2.6.8 and 6.1.1.4'

loop_
_geom_angle_atom_site_label_1
_geom_angle_atom_site_label_2
_geom_angle_atom_site_label_3
_geom_angle
_geom_angle_site_symmetry_1
_geom_angle_site_symmetry_3
_geom_angle_publ_flag
N1 C1 C2 122.3(3) . . ?
N1 C1 C4 119.6(2) . . ?
C2 C1 C4 118.1(2) . . ?
C3 C2 C1 128.5(3) . . ?
C3 C2 H2 115.7 . . ?
C1 C2 H2 115.7 . . ?
N2 C3 C2 123.2(2) . . ?
N2 C3 C5 119.9(3) . . ?
C2 C3 C5 116.9(3) . . ?
C1 C4 H4A 109.5 . . ?
C1 C4 H4B 109.5 . . ?
H4A C4 H4B 109.5 . . ?
C1 C4 H4C 109.5 . . ?
H4A C4 H4C 109.5 . . ?
H4B C4 H4C 109.5 . . ?
C3 C5 H5A 109.5 . . ?
C3 C5 H5B 109.5 . . ?
H5A C5 H5B 109.5 . . ?
C3 C5 H5C 109.5 . . ?
H5A C5 H5C 109.5 . . ?
H5B C5 H5C 109.5 . . ?
C11 C6 C7 121.2(2) . . ?
C11 C6 N1 118.9(2) . . ?
C7 C6 N1 119.7(2) . . ?
C8 C7 C6 118.0(3) . . ?
C8 C7 C12 121.0(3) . . ?
C6 C7 C12 121.0(2) . . ?
C9 C8 C7 121.6(3) . . ?
C9 C8 H8 119.2 . . ?
C7 C8 H8 119.2 . . ?
C10 C9 C8 119.8(2) . . ?
C10 C9 H9 120.1 . . ?
C8 C9 H9 120.1 . . ?
C9 C10 C11 121.4(3) . . ?
C9 C10 H10 119.3 . . ?
C11 C10 H10 119.3 . . ?
C10 C11 C6 118.0(3) . . ?
C10 C11 C15 120.3(3) . . ?
C6 C11 C15 121.7(2) . . ?
C13 C12 C7 110.9(3) . . ?
C13 C12 C14 109.7(3) . . ?
C7 C12 C14 113.3(3) . . ?
C13 C12 H12 107.6 . . ?
C7 C12 H12 107.6 . . ?
C14 C12 H12 107.6 . . ?
C12 C13 H13A 109.5 . . ?
C12 C13 H13B 109.5 . . ?
H13A C13 H13B 109.5 . . ?
C12 C13 H13C 109.5 . . ?
H13A C13 H13C 109.5 . . ?
H13B C13 H13C 109.5 . . ?
C12 C14 H14A 109.5 . . ?
C12 C14 H14B 109.5 . . ?
H14A C14 H14B 109.5 . . ?
C12 C14 H14C 109.5 . . ?
H14A C14 H14C 109.5 . . ?
H14B C14 H14C 109.5 . . ?
C11 C15 C17 112.1(3) . . ?
C11 C15 C16 110.7(3) . . ?
C17 C15 C16 110.3(3) . . ?
C11 C15 H15 107.9 . . ?
C17 C15 H15 107.9 . . ?
C16 C15 H15 107.9 . . ?
C15 C16 H16A 109.5 . . ?
C15 C16 H16B 109.5 . . ?
H16A C16 H16B 109.5 . . ?
C15 C16 H16C 109.5 . . ?
H16A C16 H16C 109.5 . . ?
H16B C16 H16C 109.5 . . ?
C15 C17 H17A 109.5 . . ?
C15 C17 H17B 109.5 . . ?
H17A C17 H17B 109.5 . . ?
C15 C17 H17C 109.5 . . ?
H17A C17 H17C 109.5 . . ?
H17B C17 H17C 109.5 . . ?
C23 C18 C19 121.3(3) . . ?
C23 C18 N2 120.2(2) . . ?
C19 C18 N2 118.3(3) . . ?
C20 C19 C18 118.0(3) . . ?
C20 C19 C24 119.5(3) . . ?
C18 C19 C24 122.5(3) . . ?
C21 C20 C19 121.2(3) . . ?
C21 C20 H20 119.4 . . ?
C19 C20 H20 119.4 . . ?
C20 C21 C22 120.0(3) . . ?
C20 C21 H21 120.0 . . ?
C22 C21 H21 120.0 . . ?
C21 C22 C23 120.9(3) . . ?
C21 C22 H22 119.6 . . ?
C23 C22 H22 119.6 . . ?
C22 C23 C18 118.6(3) . . ?
C22 C23 C27 119.5(3) . . ?
C18 C23 C27 121.9(3) . . ?
C19 C24 C25 110.4(3) . . ?
C19 C24 C26 113.0(3) . . ?
C25 C24 C26 110.5(3) . . ?
C19 C24 H24 107.6 . . ?
C25 C24 H24 107.6 . . ?
C26 C24 H24 107.6 . . ?
C24 C25 H25A 109.5 . . ?
C24 C25 H25B 109.5 . . ?
H25A C25 H25B 109.5 . . ?
C24 C25 H25C 109.5 . . ?
H25A C25 H25C 109.5 . . ?
H25B C25 H25C 109.5 . . ?
C24 C26 H26A 109.5 . . ?
C24 C26 H26B 109.5 . . ?
H26A C26 H26B 109.5 . . ?
C24 C26 H26C 109.5 . . ?
H26A C26 H26C 109.5 . . ?
H26B C26 H26C 109.5 . . ?
C28 C27 C29 110.4(4) . . ?
C28 C27 C23 112.0(4) . . ?
C29 C27 C23 111.6(3) . . ?
C28 C27 H27 107.5 . . ?
C29 C27 H27 107.5 . . ?
C23 C27 H27 107.5 . . ?
C27 C28 H28A 109.5 . . ?
C27 C28 H28B 109.5 . . ?
H28A C28 H28B 109.5 . . ?
C27 C28 H28C 109.5 . . ?
H28A C28 H28C 109.5 . . ?
H28B C28 H28C 109.5 . . ?
C27 C29 H29A 109.5 . . ?
C27 C29 H29B 109.5 . . ?
H29A C29 H29B 109.5 . . ?
C27 C29 H29C 109.5 . . ?
H29A C29 H29C 109.5 . . ?
H29B C29 H29C 109.5 . . ?
N3 C30 C31 179.0(4) . . ?
C32 C31 C30 112.7(4) . . ?
C32 C31 H31A 109.1 . . ?
C30 C31 H31A 109.1 . . ?
C32 C31 H31B 109.1 . . ?
C30 C31 H31B 109.1 . . ?
H31A C31 H31B 107.8 . . ?
C31 C32 H32A 109.5 . . ?
C31 C32 H32B 109.5 . . ?
H32A C32 H32B 109.5 . . ?
C31 C32 H32C 109.5 . . ?
H32A C32 H32C 109.5 . . ?
H32B C32 H32C 109.5 . . ?
C1 N1 C6 120.4(2) . . ?
C1 N1 Ni1 125.32(18) . . ?
C6 N1 Ni1 113.98(17) . . ?
C3 N2 C18 120.0(2) . . ?
C3 N2 Ni1 123.01(19) . . ?
C18 N2 Ni1 116.80(17) . . ?
C30 N3 Ni1 177.5(3) . . ?
N3 Ni1 N1 157.86(10) . . ?
N3 Ni1 N2 104.50(10) . . ?
N1 Ni1 N2 97.58(10) . . ?

loop_
_geom_bond_atom_site_label_1
_geom_bond_atom_site_label_2
_geom_bond_distance
_geom_bond_site_symmetry_2
_geom_bond_publ_flag
C1 N1 1.333(4) . ?
C1 C2 1.406(4) . ?
C1 C4 1.504(4) . ?
C2 C3 1.397(4) . ?
C2 H2 0.9500 . ?
C3 N2 1.332(4) . ?
C3 C5 1.516(4) . ?
C4 H4A 0.9800 . ?
C4 H4B 0.9800 . ?
C4 H4C 0.9800 . ?
C5 H5A 0.9800 . ?
C5 H5B 0.9800 . ?
C5 H5C 0.9800 . ?
C6 C11 1.412(4) . ?
C6 C7 1.414(4) . ?
C6 N1 1.440(3) . ?
C7 C8 1.392(4) . ?
C7 C12 1.525(4) . ?
C8 C9 1.390(5) . ?
C8 H8 0.9500 . ?
C9 C10 1.378(5) . ?
C9 H9 0.9500 . ?
C10 C11 1.402(4) . ?
C10 H10 0.9500 . ?
C11 C15 1.523(4) . ?
C12 C13 1.512(5) . ?
C12 C14 1.535(4) . ?
C12 H12 1.0000 . ?
C13 H13A 0.9800 . ?
C13 H13B 0.9800 . ?
C13 H13C 0.9800 . ?
C14 H14A 0.9800 . ?
C14 H14B 0.9800 . ?
C14 H14C 0.9800 . ?
C15 C17 1.527(5) . ?
C15 C16 1.533(5) . ?
C15 H15 1.0000 . ?
C16 H16A 0.9800 . ?
C16 H16B 0.9800 . ?
C16 H16C 0.9800 . ?
C17 H17A 0.9800 . ?
C17 H17B 0.9800 . ?
C17 H17C 0.9800 . ?
C18 C23 1.400(4) . ?
C18 C19 1.411(4) . ?
C18 N2 1.432(3) . ?
C19 C20 1.398(4) . ?
C19 C24 1.514(4) . ?
C20 C21 1.381(5) . ?
C20 H20 0.9500 . ?
C21 C22 1.390(5) . ?
C21 H21 0.9500 . ?
C22 C23 1.393(5) . ?
C22 H22 0.9500 . ?
C23 C27 1.523(4) . ?
C24 C25 1.531(5) . ?
C24 C26 1.531(5) . ?
C24 H24 1.0000 . ?
C25 H25A 0.9800 . ?
C25 H25B 0.9800 . ?
C25 H25C 0.9800 . ?
C26 H26A 0.9800 . ?
C26 H26B 0.9800 . ?
C26 H26C 0.9800 . ?
C27 C28 1.510(7) . ?
C27 C29 1.521(5) . ?
C27 H27 1.0000 . ?
C28 H28A 0.9800 . ?
C28 H28B 0.9800 . ?
C28 H28C 0.9800 . ?
C29 H29A 0.9800 . ?
C29 H29B 0.9800 . ?
C29 H29C 0.9800 . ?
C30 N3 1.149(4) . ?
C30 C31 1.450(5) . ?
C31 C32 1.418(7) . ?
C31 H31A 0.9900 . ?
C31 H31B 0.9900 . ?
C32 H32A 0.9800 . ?
C32 H32B 0.9800 . ?
C32 H32C 0.9800 . ?
N1 Ni1 1.861(2) . ?
N2 Ni1 1.928(2) . ?
N3 Ni1 1.857(3) . ?

loop_
_geom_torsion_atom_site_label_1
_geom_torsion_atom_site_label_2
_geom_torsion_atom_site_label_3
_geom_torsion_atom_site_label_4
_geom_torsion
_geom_torsion_site_symmetry_1
_geom_torsion_site_symmetry_2
_geom_torsion_site_symmetry_3
_geom_torsion_site_symmetry_4
_geom_torsion_publ_flag
N1 C1 C2 C3 -3.0(5) . . . . ?
C4 C1 C2 C3 177.1(3) . . . . ?
C1 C2 C3 N2 2.0(5) . . . . ?
C1 C2 C3 C5 -177.9(3) . . . . ?
C11 C6 C7 C8 -0.7(4) . . . . ?
N1 C6 C7 C8 174.2(2) . . . . ?
C11 C6 C7 C12 -179.1(3) . . . . ?
N1 C6 C7 C12 -4.3(4) . . . . ?
C6 C7 C8 C9 -0.4(4) . . . . ?
C12 C7 C8 C9 178.1(3) . . . . ?
C7 C8 C9 C10 1.4(5) . . . . ?
C8 C9 C10 C11 -1.3(5) . . . . ?
C9 C10 C11 C6 0.2(4) . . . . ?
C9 C10 C11 C15 -179.5(3) . . . . ?
C7 C6 C11 C10 0.7(4) . . . . ?
N1 C6 C11 C10 -174.1(3) . . . . ?
C7 C6 C11 C15 -179.5(3) . . . . ?
N1 C6 C11 C15 5.6(4) . . . . ?
C8 C7 C12 C13 -93.0(3) . . . . ?
C6 C7 C12 C13 85.4(3) . . . . ?
C8 C7 C12 C14 30.9(4) . . . . ?
C6 C7 C12 C14 -150.7(3) . . . . ?
C10 C11 C15 C17 -50.7(4) . . . . ?
C6 C11 C15 C17 129.6(3) . . . . ?
C10 C11 C15 C16 72.9(4) . . . . ?
C6 C11 C15 C16 -106.8(3) . . . . ?
C23 C18 C19 C20 -0.4(4) . . . . ?
N2 C18 C19 C20 174.6(2) . . . . ?
C23 C18 C19 C24 -178.0(3) . . . . ?
N2 C18 C19 C24 -3.1(4) . . . . ?
C18 C19 C20 C21 0.5(4) . . . . ?
C24 C19 C20 C21 178.3(3) . . . . ?
C19 C20 C21 C22 -0.1(5) . . . . ?
C20 C21 C22 C23 -0.6(5) . . . . ?
C21 C22 C23 C18 0.7(5) . . . . ?
C21 C22 C23 C27 -178.6(3) . . . . ?
C19 C18 C23 C22 -0.2(4) . . . . ?
N2 C18 C23 C22 -175.1(3) . . . . ?
C19 C18 C23 C27 179.1(3) . . . . ?
N2 C18 C23 C27 4.2(4) . . . . ?
C20 C19 C24 C25 -67.0(4) . . . . ?
C18 C19 C24 C25 110.7(3) . . . . ?
C20 C19 C24 C26 57.4(4) . . . . ?
C18 C19 C24 C26 -125.0(3) . . . . ?
C22 C23 C27 C28 71.0(5) . . . . ?
C18 C23 C27 C28 -108.4(4) . . . . ?
C22 C23 C27 C29 -53.5(5) . . . . ?
C18 C23 C27 C29 127.2(4) . . . . ?
C2 C1 N1 C6 176.8(2) . . . . ?
C4 C1 N1 C6 -3.3(4) . . . . ?
C2 C1 N1 Ni1 3.4(4) . . . . ?
C4 C1 N1 Ni1 -176.7(2) . . . . ?
C11 C6 N1 C1 -91.0(3) . . . . ?
C7 C6 N1 C1 94.0(3) . . . . ?
C11 C6 N1 Ni1 83.1(3) . . . . ?
C7 C6 N1 Ni1 -91.8(3) . . . . ?
C2 C3 N2 C18 -175.8(3) . . . . ?
C5 C3 N2 C18 4.1(4) . . . . ?
C2 C3 N2 Ni1 -1.5(4) . . . . ?
C5 C3 N2 Ni1 178.4(2) . . . . ?
C23 C18 N2 C3 -96.6(3) . . . . ?
C19 C18 N2 C3 88.4(3) . . . . ?
C23 C18 N2 Ni1 88.7(3) . . . . ?
C19 C18 N2 Ni1 -86.3(3) . . . . ?
C1 N1 Ni1 N3 173.5(3) . . . . ?
C6 N1 Ni1 N3 -0.4(4) . . . . ?
C1 N1 Ni1 N2 -2.5(2) . . . . ?
C6 N1 Ni1 N2 -176.28(18) . . . . ?
C3 N2 Ni1 N3 -176.9(2) . . . . ?
C18 N2 Ni1 N3 -2.4(2) . . . . ?
C3 N2 Ni1 N1 1.5(2) . . . . ?
C18 N2 Ni1 N1 176.04(19) . . . . ?
